data_7030676
loop_
_publ_author_name
'Johnson, Andrew L.'
'Davidson, Matthew G.'
'P\'erez, Yolanda'
'Jones, Matthew D.'
'Merle, Nicolas'
'Raithby, Paul R.'
'Richards, Stephen P.'

_publ_section_title
;
 Synthesis and structure of aluminium amine-phenolate complexes
;
_journal_coden_ASTM DTARAF
_journal_issue 28
_journal_name_full 'Dalton Transactions'
_journal_page_first 5551
_journal_page_last 5558
_journal_paper_doi 10.1039/b904534a
_journal_year 2009
_chemical_formula_sum 'C48.5 H57 Al N2 O4'
_chemical_formula_weight 758.94
_chemical_name_common (Al(L3)H)
_space_group_IT_number 14
_symmetry_cell_setting monoclinic
_symmetry_space_group_name_Hall '-P 2yn'
_symmetry_space_group_name_H-M 'P 1 21/n 1'
_atom_sites_solution_hydrogens geom
_atom_sites_solution_primary direct
_atom_sites_solution_secondary difmap
_audit_creation_method SHELXL-97
_cell_angle_alpha 90.00
_cell_angle_beta 97.324(4)
_cell_angle_gamma 90.00
_cell_formula_units_Z 4
_cell_length_a 16.8680(8)
_cell_length_b 12.9740(8)
_cell_length_c 19.3130(13)
_cell_measurement_reflns_used 13451
_cell_measurement_temperature 150(2)
_cell_measurement_theta_max 30.508
_cell_measurement_theta_min 2.716
_cell_volume 4192.1(4)
_computing_cell_refinement 'HKL Scalepack (Otwinowski & Minor 1997)'
_computing_data_collection 'Kappa CCD'
_computing_data_reduction 'Denzo and Scalepak (Otwinowski & Minor, 1997)'
_computing_molecular_graphics 'ORTEP 3 for Windows (Farrugia, 1997)'
_computing_publication_material 'SHELXL-97 (Sheldrick, 1997)'
_computing_structure_refinement 'SHELXL-97 (Sheldrick, 1997)'
_computing_structure_solution 'SHELXS-86 (Sheldrick, 1986)'
_diffrn_ambient_temperature 150(2)
_diffrn_measured_fraction_theta_full 0.947
_diffrn_measured_fraction_theta_max 0.947
_diffrn_measurement_device_type 'Bruker Kappa CCD diffractometer'
_diffrn_measurement_method 'Omega and phi scans'
_diffrn_radiation_monochromator graphite
_diffrn_radiation_source 'fine-focus sealed tube'
_diffrn_radiation_type MoK\a
_diffrn_radiation_wavelength 0.71073
_diffrn_reflns_av_R_equivalents 0.1227
_diffrn_reflns_av_sigmaI/netI 0.0915
_diffrn_reflns_limit_h_max 18
_diffrn_reflns_limit_h_min -17
_diffrn_reflns_limit_k_max 13
_diffrn_reflns_limit_k_min -13
_diffrn_reflns_limit_l_max 20
_diffrn_reflns_limit_l_min -20
_diffrn_reflns_number 23956
_diffrn_reflns_theta_full 22.49
_diffrn_reflns_theta_max 22.49
_diffrn_reflns_theta_min 8.18
_diffrn_standards_decay_% 0
_diffrn_standards_interval_count 0
_diffrn_standards_interval_time 0
_diffrn_standards_number 0
_exptl_absorpt_coefficient_mu 0.095
_exptl_absorpt_correction_T_max 0.993
_exptl_absorpt_correction_T_min 0.975
_exptl_absorpt_correction_type multi-scan
_exptl_absorpt_process_details 'SORTAV (Blessing, 1995)'
_exptl_crystal_colour Colourless
_exptl_crystal_density_diffrn 1.203
_exptl_crystal_density_method 'not measured'
_exptl_crystal_description Block
_exptl_crystal_F_000 1628
_exptl_crystal_size_max 0.15
_exptl_crystal_size_mid 0.10
_exptl_crystal_size_min 0.08
_refine_diff_density_max 0.318
_refine_diff_density_min -0.281
_refine_diff_density_rms 0.043
_refine_ls_extinction_method none
_refine_ls_goodness_of_fit_ref 1.031
_refine_ls_hydrogen_treatment mixed
_refine_ls_matrix_type full
_refine_ls_number_parameters 471
_refine_ls_number_reflns 5176
_refine_ls_number_restraints 3
_refine_ls_restrained_S_all 1.031
_refine_ls_R_factor_all 0.1119
_refine_ls_R_factor_gt 0.0593
_refine_ls_shift/su_max 0.000
_refine_ls_shift/su_mean 0.000
_refine_ls_structure_factor_coef Fsqd
_refine_ls_weighting_details 'calc w=1/[\s^2^(Fo^2^)+(0.0506P)^2^+4.2334P] where P=(Fo^2^+2Fc^2^)/3'
_refine_ls_weighting_scheme calc
_refine_ls_wR_factor_gt 0.1259
_refine_ls_wR_factor_ref 0.1553
_reflns_number_gt 3288
_reflns_number_total 5176
_reflns_threshold_expression >2sigma(I)
_cod_duplicate_entry 7001675
_cod_data_source_file b904534a.txt
_cod_data_source_block '[Al(L3)H]'
_cod_depositor_comments
;
The following automatic conversions were performed:

'_symmetry_cell_setting' value 'Monoclinic' changed to 'monoclinic'
according to
/usr/data/users/saulius/automatic-downloads/retrospective/RSC/lib/dictionaries/cif_core.dic
dictionary named 'cif_core.dic' version 2.4.2 from
2011-04-26.

'_exptl_absorpt_correction_type' value 'Multi-scan'
changed to 'multi-scan' according to
/usr/data/users/saulius/automatic-downloads/retrospective/RSC/lib/dictionaries/cif_core.dic
dictionary named 'cif_core.dic' version 2.4.2 from 2011-04-26.

Automatic conversion script
Id: cif_fix_values 2281 2013-09-26 08:29:07Z andrius 
;
_cod_original_sg_symbol_H-M P2(1)/n
_cod_original_formula_sum 'C48.50 H57 Al N2 O4'
_cod_database_code 7030676

loop_
_symmetry_equiv_pos_as_xyz
'x, y, z'
'-x+1/2, y+1/2, -z+1/2'
'-x, -y, -z'
'x-1/2, -y-1/2, z-1/2'

loop_
_atom_site_label
_atom_site_type_symbol
_atom_site_fract_x
_atom_site_fract_y
_atom_site_fract_z
_atom_site_U_iso_or_equiv
_atom_site_adp_type
_atom_site_occupancy
_atom_site_symmetry_multiplicity
_atom_site_calc_flag
_atom_site_refinement_flags
_atom_site_disorder_assembly
_atom_site_disorder_group
Al1 Al 0.74850(7) 0.06338(8) 0.19270(6) 0.0322(3) Uani 1 1 d . . .
N1 N 0.83428(19) 0.1395(2) 0.26428(16) 0.0341(8) Uani 1 1 d . . .
N2 N 0.71968(19) 0.2103(2) 0.16061(16) 0.0313(8) Uani 1 1 d . . .
O1 O 0.69633(15) 0.02577(18) 0.26099(13) 0.0354(7) Uani 1 1 d . . .
O2 O 0.82169(16) -0.01129(18) 0.16159(14) 0.0387(7) Uani 1 1 d . . .
O3 O 0.67103(16) 0.01961(18) 0.12605(13) 0.0344(7) Uani 1 1 d . . .
O4 O 0.73110(18) 0.0366(2) 0.00749(16) 0.0419(7) Uani 1 1 d . . .
C1 C 0.8018(2) 0.2451(3) 0.2726(2) 0.0354(10) Uani 1 1 d . . .
H1A H 0.8444 0.2904 0.2959 0.042 Uiso 1 1 calc R . .
H1B H 0.7579 0.2423 0.3020 0.042 Uiso 1 1 calc R . .
C2 C 0.7712(2) 0.2881(3) 0.2018(2) 0.0353(10) Uani 1 1 d . . .
H2A H 0.7399 0.3515 0.2072 0.042 Uiso 1 1 calc R . .
H2B H 0.8168 0.3063 0.1766 0.042 Uiso 1 1 calc R . .
C11 C 0.7026(3) 0.0430(3) 0.3309(2) 0.0346(10) Uani 1 1 d . . .
C12 C 0.6347(3) 0.0281(3) 0.3645(2) 0.0378(10) Uani 1 1 d . . .
C13 C 0.6420(3) 0.0437(3) 0.4360(2) 0.0458(11) Uani 1 1 d . . .
H13 H 0.5964 0.0333 0.4593 0.055 Uiso 1 1 calc R . .
C14 C 0.7127(3) 0.0738(3) 0.4749(2) 0.0490(12) Uani 1 1 d . . .
C15 C 0.7786(3) 0.0893(3) 0.4400(2) 0.0450(11) Uani 1 1 d . . .
H15 H 0.8275 0.1114 0.4656 0.054 Uiso 1 1 calc R . .
C16 C 0.7749(3) 0.0734(3) 0.3685(2) 0.0369(10) Uani 1 1 d . . .
C17 C 0.5570(3) -0.0012(3) 0.3221(2) 0.0486(11) Uani 1 1 d . . .
H17A H 0.5140 0.0010 0.3518 0.073 Uiso 1 1 calc R . .
H17B H 0.5612 -0.0711 0.3037 0.073 Uiso 1 1 calc R . .
H17C H 0.5451 0.0473 0.2833 0.073 Uiso 1 1 calc R . .
C18 C 0.7182(4) 0.0915(5) 0.5531(3) 0.0770(16) Uani 1 1 d . . .
H18A H 0.7133 0.1654 0.5623 0.116 Uiso 1 1 calc R . .
H18B H 0.7699 0.0665 0.5758 0.116 Uiso 1 1 calc R . .
H18C H 0.6750 0.0542 0.5715 0.116 Uiso 1 1 calc R . .
C19 C 0.8482(2) 0.0854(3) 0.3327(2) 0.0389(10) Uani 1 1 d . . .
H19A H 0.8889 0.1240 0.3638 0.047 Uiso 1 1 calc R . .
H19B H 0.8703 0.0161 0.3253 0.047 Uiso 1 1 calc R . .
C21 C 0.9001(2) -0.0290(3) 0.1834(2) 0.0345(10) Uani 1 1 d . . .
C22 C 0.9341(3) -0.1229(3) 0.1661(2) 0.0377(10) Uani 1 1 d . . .
C23 C 1.0135(3) -0.1408(3) 0.1912(2) 0.0443(11) Uani 1 1 d . . .
H23 H 1.0364 -0.2046 0.1800 0.053 Uiso 1 1 calc R . .
C24 C 1.0618(3) -0.0705(3) 0.2319(2) 0.0434(11) Uani 1 1 d . . .
C25 C 1.0265(3) 0.0225(3) 0.2460(2) 0.0417(10) Uani 1 1 d . . .
H25 H 1.0577 0.0727 0.2729 0.050 Uiso 1 1 calc R . .
C26 C 0.9474(2) 0.0446(3) 0.2221(2) 0.0364(10) Uani 1 1 d . . .
C27 C 0.8848(3) -0.1981(3) 0.1202(2) 0.0466(11) Uani 1 1 d . . .
H27A H 0.8732 -0.1695 0.0730 0.070 Uiso 1 1 calc R . .
H27B H 0.8346 -0.2112 0.1392 0.070 Uiso 1 1 calc R . .
H27C H 0.9144 -0.2628 0.1183 0.070 Uiso 1 1 calc R . .
C28 C 1.1474(3) -0.0929(4) 0.2582(3) 0.0632(14) Uani 1 1 d . . .
H28A H 1.1779 -0.0996 0.2186 0.095 Uiso 1 1 calc R . .
H28B H 1.1508 -0.1573 0.2849 0.095 Uiso 1 1 calc R . .
H28C H 1.1694 -0.0363 0.2884 0.095 Uiso 1 1 calc R . .
C29 C 0.9120(2) 0.1471(3) 0.2351(2) 0.0388(10) Uani 1 1 d . . .
H29A H 0.9036 0.1859 0.1906 0.047 Uiso 1 1 calc R . .
H29B H 0.9504 0.1864 0.2680 0.047 Uiso 1 1 calc R . .
C31 C 0.5938(2) 0.0506(3) 0.12294(19) 0.0322(9) Uani 1 1 d . . .
C32 C 0.5327(2) -0.0165(3) 0.09581(19) 0.0354(10) Uani 1 1 d . . .
C33 C 0.4538(3) 0.0188(3) 0.0908(2) 0.0426(11) Uani 1 1 d . . .
H33 H 0.4123 -0.0263 0.0717 0.051 Uiso 1 1 calc R . .
C34 C 0.4333(2) 0.1158(3) 0.1120(2) 0.0430(11) Uani 1 1 d . . .
C35 C 0.4947(3) 0.1797(3) 0.1397(2) 0.0390(10) Uani 1 1 d . . .
H35 H 0.4821 0.2463 0.1555 0.047 Uiso 1 1 calc R . .
C36 C 0.5747(2) 0.1498(3) 0.1455(2) 0.0329(9) Uani 1 1 d . . .
C37 C 0.5508(3) -0.1235(3) 0.0735(2) 0.0456(11) Uani 1 1 d . . .
H37A H 0.6059 -0.1265 0.0624 0.068 Uiso 1 1 calc R . .
H37B H 0.5139 -0.1422 0.0320 0.068 Uiso 1 1 calc R . .
H37C H 0.5445 -0.1719 0.1113 0.068 Uiso 1 1 calc R . .
C38 C 0.3482(3) 0.1529(4) 0.1020(3) 0.0682(15) Uani 1 1 d . . .
H38A H 0.3427 0.2115 0.1330 0.102 Uiso 1 1 calc R . .
H38B H 0.3128 0.0970 0.1130 0.102 Uiso 1 1 calc R . .
H38C H 0.3337 0.1744 0.0534 0.102 Uiso 1 1 calc R . .
C39 C 0.6360(2) 0.2247(3) 0.1786(2) 0.0345(9) Uani 1 1 d . . .
H39A H 0.6377 0.2197 0.2299 0.041 Uiso 1 1 calc R . .
H39B H 0.6181 0.2953 0.1648 0.041 Uiso 1 1 calc R . .
C41 C 0.7941(3) 0.1023(3) 0.0163(2) 0.0373(10) Uani 1 1 d . . .
C42 C 0.8608(3) 0.0759(3) -0.0168(2) 0.0403(10) Uani 1 1 d . . .
C43 C 0.9250(3) 0.1426(3) -0.0117(2) 0.0478(11) Uani 1 1 d . . .
H43 H 0.9706 0.1240 -0.0332 0.057 Uiso 1 1 calc R . .
C44 C 0.9256(3) 0.2363(3) 0.0236(2) 0.0504(12) Uani 1 1 d . . .
C45 C 0.8578(3) 0.2623(3) 0.0536(2) 0.0450(11) Uani 1 1 d . . .
H45 H 0.8559 0.3275 0.0757 0.054 Uiso 1 1 calc R . .
C46 C 0.7925(2) 0.1969(3) 0.0525(2) 0.0370(10) Uani 1 1 d . . .
C47 C 0.8599(3) -0.0216(3) -0.0584(2) 0.0525(12) Uani 1 1 d . . .
H47A H 0.9120 -0.0312 -0.0748 0.079 Uiso 1 1 calc R . .
H47B H 0.8182 -0.0173 -0.0986 0.079 Uiso 1 1 calc R . .
H47C H 0.8489 -0.0801 -0.0290 0.079 Uiso 1 1 calc R . .
C48 C 0.9966(4) 0.3077(4) 0.0269(3) 0.0798(18) Uani 1 1 d . . .
H48A H 0.9959 0.3554 0.0662 0.120 Uiso 1 1 calc R . .
H48B H 0.9940 0.3468 -0.0167 0.120 Uiso 1 1 calc R . .
H48C H 1.0460 0.2671 0.0335 0.120 Uiso 1 1 calc R . .
C49 C 0.7186(2) 0.2309(3) 0.08311(19) 0.0348(10) Uani 1 1 d . . .
H49A H 0.6717 0.1955 0.0576 0.042 Uiso 1 1 calc R . .
H49B H 0.7112 0.3058 0.0749 0.042 Uiso 1 1 calc R . .
C1S C 0.2550(2) 0.1780(3) 0.2968(2) 0.0812(18) Uani 1 1 d G A 1
C2S C 0.2484(2) 0.2354(3) 0.3566(2) 0.094(2) Uani 1 1 d G A 1
H2S H 0.2850 0.2244 0.3975 0.112 Uiso 1 1 calc R A 1
C3S C 0.1883(3) 0.3087(3) 0.35640(18) 0.0830(17) Uani 1 1 d G A 1
H3S H 0.1839 0.3480 0.3973 0.100 Uiso 1 1 calc R A 1
C4S C 0.1348(2) 0.3247(3) 0.2965(2) 0.0786(17) Uani 1 1 d G A 1
H4S H 0.0938 0.3749 0.2963 0.094 Uiso 1 1 calc R A 1
C5S C 0.1414(2) 0.2674(3) 0.23666(18) 0.0882(19) Uani 1 1 d G A 1
H5S H 0.1048 0.2783 0.1957 0.106 Uiso 1 1 calc R A 1
C6S C 0.2015(3) 0.1940(3) 0.2368(2) 0.0721(16) Uani 1 1 d G A 1
H6S H 0.2059 0.1548 0.1960 0.086 Uiso 1 1 calc R A 1
C7S C 0.3253(4) 0.1044(5) 0.2974(4) 0.104(2) Uani 1 1 d . A 1
H7S1 H 0.3675 0.1371 0.2746 0.156 Uiso 1 1 calc R A 1
H7S2 H 0.3076 0.0411 0.2723 0.156 Uiso 1 1 calc R A 1
H7S3 H 0.3462 0.0874 0.3458 0.156 Uiso 1 1 calc R A 1
C11S C 1.0386(4) 0.0510(4) 0.4730(3) 0.0555(10) Uiso 0.50 1 d PGD B -1
C12S C 1.0090(4) 0.0896(4) 0.5317(3) 0.0555(10) Uiso 0.50 1 d PGD B -1
H12S H 1.0213 0.1581 0.5468 0.067 Uiso 0.50 1 calc PR B -1
C13S C 0.9613(4) 0.0281(5) 0.5684(3) 0.0555(10) Uiso 0.50 1 d PG B -1
H13S H 0.9411 0.0545 0.6086 0.067 Uiso 0.50 1 calc PR B -1
C14S C 0.9432(4) -0.0722(4) 0.5463(3) 0.0555(10) Uiso 0.50 1 d PG B -1
H14S H 0.9106 -0.1143 0.5714 0.067 Uiso 0.50 1 calc PR B -1
C15S C 0.9728(4) -0.1108(4) 0.4876(3) 0.0555(10) Uiso 0.50 1 d PG B -1
H15S H 0.9605 -0.1793 0.4725 0.067 Uiso 0.50 1 calc PR B -1
C16S C 1.0205(4) -0.0492(4) 0.4509(3) 0.0555(10) Uiso 0.50 1 d PGD B -1
H16S H 1.0408 -0.0756 0.4108 0.067 Uiso 0.50 1 calc PR B -1
C17S C 1.0931(6) 0.1162(7) 0.4341(5) 0.0555(10) Uiso 0.50 1 d PD B -1
H17D H 1.0660 0.1807 0.4190 0.083 Uiso 0.50 1 calc PR B -1
H17E H 1.1062 0.0783 0.3931 0.083 Uiso 0.50 1 calc PR B -1
H17F H 1.1424 0.1316 0.4650 0.083 Uiso 0.50 1 calc PR B -1
H4O H 0.707(3) 0.029(3) 0.051(3) 0.053(13) Uiso 1 1 d . . .

loop_
_atom_site_aniso_label
_atom_site_aniso_U_11
_atom_site_aniso_U_22
_atom_site_aniso_U_33
_atom_site_aniso_U_23
_atom_site_aniso_U_13
_atom_site_aniso_U_12
Al1 0.0355(7) 0.0263(6) 0.0341(7) -0.0015(5) 0.0014(5) 0.0003(5)
N1 0.036(2) 0.0311(17) 0.035(2) -0.0016(14) 0.0033(16) 0.0028(14)
N2 0.034(2) 0.0301(17) 0.0292(18) -0.0013(13) 0.0024(15) -0.0019(14)
O1 0.0401(17) 0.0317(14) 0.0334(17) 0.0005(11) 0.0010(13) -0.0014(11)
O2 0.0380(18) 0.0346(14) 0.0423(17) -0.0084(12) 0.0007(13) 0.0009(12)
O3 0.0360(17) 0.0306(14) 0.0360(16) -0.0027(11) 0.0022(13) -0.0003(12)
O4 0.0472(19) 0.0437(17) 0.0351(17) -0.0081(13) 0.0065(15) -0.0124(14)
C1 0.036(2) 0.027(2) 0.043(3) -0.0098(17) 0.004(2) 0.0010(17)
C2 0.042(3) 0.024(2) 0.039(2) -0.0054(17) 0.001(2) -0.0034(17)
C11 0.047(3) 0.027(2) 0.029(2) -0.0003(16) 0.004(2) 0.0066(18)
C12 0.045(3) 0.030(2) 0.040(3) 0.0065(18) 0.009(2) 0.0064(18)
C13 0.059(3) 0.038(2) 0.043(3) 0.0061(19) 0.018(3) 0.006(2)
C14 0.064(3) 0.048(3) 0.035(3) 0.001(2) 0.007(3) 0.007(2)
C15 0.048(3) 0.046(3) 0.040(3) -0.0022(19) -0.001(2) 0.004(2)
C16 0.045(3) 0.031(2) 0.034(3) 0.0008(17) 0.005(2) 0.0075(18)
C17 0.044(3) 0.051(3) 0.052(3) 0.010(2) 0.012(2) 0.001(2)
C18 0.090(4) 0.102(4) 0.040(3) -0.005(3) 0.012(3) -0.004(3)
C19 0.038(2) 0.041(2) 0.035(2) -0.0038(18) -0.006(2) 0.0018(18)
C21 0.035(3) 0.035(2) 0.034(2) 0.0039(18) 0.006(2) 0.0054(18)
C22 0.048(3) 0.032(2) 0.036(2) 0.0024(17) 0.015(2) 0.0019(19)
C23 0.050(3) 0.038(2) 0.049(3) 0.009(2) 0.020(2) 0.015(2)
C24 0.037(3) 0.049(3) 0.045(3) 0.005(2) 0.009(2) 0.004(2)
C25 0.039(3) 0.046(2) 0.040(3) -0.0005(19) 0.006(2) 0.001(2)
C26 0.034(3) 0.040(2) 0.035(2) -0.0010(18) 0.004(2) 0.0025(19)
C27 0.056(3) 0.035(2) 0.052(3) -0.007(2) 0.018(2) 0.002(2)
C28 0.047(3) 0.069(3) 0.073(4) 0.006(3) 0.008(3) 0.018(2)
C29 0.036(2) 0.035(2) 0.044(3) -0.0063(18) 0.001(2) -0.0002(18)
C31 0.031(2) 0.041(2) 0.024(2) 0.0042(17) 0.0005(18) 0.0016(18)
C32 0.037(3) 0.041(2) 0.028(2) 0.0014(17) 0.0001(19) -0.0070(19)
C33 0.042(3) 0.048(3) 0.038(3) -0.001(2) 0.004(2) -0.012(2)
C34 0.031(2) 0.057(3) 0.042(3) -0.007(2) 0.007(2) -0.004(2)
C35 0.040(3) 0.045(2) 0.033(2) -0.0009(18) 0.008(2) 0.001(2)
C36 0.034(2) 0.035(2) 0.029(2) 0.0012(17) 0.0028(18) -0.0018(18)
C37 0.054(3) 0.036(2) 0.043(3) -0.0018(19) -0.004(2) -0.009(2)
C38 0.044(3) 0.084(4) 0.077(4) -0.025(3) 0.009(3) -0.001(3)
C39 0.034(2) 0.031(2) 0.038(2) 0.0002(17) 0.0050(19) 0.0036(17)
C41 0.042(3) 0.038(2) 0.031(2) -0.0003(18) 0.001(2) -0.002(2)
C42 0.046(3) 0.041(2) 0.035(2) -0.0026(18) 0.005(2) -0.001(2)
C43 0.046(3) 0.056(3) 0.045(3) -0.008(2) 0.017(2) -0.006(2)
C44 0.051(3) 0.050(3) 0.052(3) -0.011(2) 0.016(2) -0.015(2)
C45 0.054(3) 0.037(2) 0.045(3) -0.0074(19) 0.010(2) -0.008(2)
C46 0.036(3) 0.037(2) 0.037(2) -0.0020(18) 0.003(2) -0.0038(18)
C47 0.059(3) 0.048(3) 0.052(3) -0.009(2) 0.014(2) -0.001(2)
C48 0.071(4) 0.079(4) 0.098(4) -0.038(3) 0.043(3) -0.032(3)
C49 0.042(3) 0.031(2) 0.031(2) 0.0007(17) 0.0011(19) 0.0003(18)
C1S 0.084(5) 0.061(3) 0.105(5) -0.001(3) 0.036(4) -0.020(3)
C2S 0.102(5) 0.099(5) 0.085(5) -0.013(4) 0.032(4) -0.012(4)
C3S 0.084(4) 0.094(4) 0.070(4) -0.016(3) 0.008(4) 0.018(3)
C4S 0.088(5) 0.069(3) 0.084(4) -0.024(3) 0.031(4) -0.013(3)
C5S 0.080(5) 0.109(5) 0.079(4) -0.010(4) 0.019(4) -0.034(4)
C6S 0.069(4) 0.080(4) 0.072(4) -0.033(3) 0.028(3) -0.025(3)
C7S 0.098(5) 0.081(4) 0.139(6) 0.006(4) 0.037(5) 0.007(4)

loop_
_atom_type_symbol
_atom_type_description
_atom_type_scat_dispersion_real
_atom_type_scat_dispersion_imag
_atom_type_scat_source
C C 0.0033 0.0016 'International Tables Vol C Tables 4.2.6.8 and 6.1.1.4'
H H 0.0000 0.0000 'International Tables Vol C Tables 4.2.6.8 and 6.1.1.4'
Al Al 0.0645 0.0514 'International Tables Vol C Tables 4.2.6.8 and 6.1.1.4'
N N 0.0061 0.0033 'International Tables Vol C Tables 4.2.6.8 and 6.1.1.4'
O O 0.0106 0.0060 'International Tables Vol C Tables 4.2.6.8 and 6.1.1.4'

loop_
_geom_angle_atom_site_label_1
_geom_angle_atom_site_label_2
_geom_angle_atom_site_label_3
_geom_angle
O2 Al1 O1 123.69(13)
O2 Al1 O3 93.43(13)
O1 Al1 O3 93.56(13)
O2 Al1 N2 124.59(13)
O1 Al1 N2 111.50(12)
O3 Al1 N2 87.40(12)
O2 Al1 N1 91.67(13)
O1 Al1 N1 90.31(13)
O3 Al1 N1 170.46(13)
N2 Al1 N1 83.07(13)
C19 N1 C1 110.9(3)
C19 N1 C29 108.6(3)
C1 N1 C29 109.3(3)
C19 N1 Al1 112.2(2)
C1 N1 Al1 105.6(2)
C29 N1 Al1 110.1(2)
C2 N2 C39 107.0(3)
C2 N2 C49 109.8(3)
C39 N2 C49 108.1(3)
C2 N2 Al1 111.7(2)
C39 N2 Al1 103.8(2)
C49 N2 Al1 115.9(2)
C11 O1 Al1 136.2(2)
C21 O2 Al1 134.1(2)
C31 O3 Al1 122.8(2)
C41 O4 H4O 111(3)
N1 C1 C2 109.3(3)
N1 C1 H1A 109.8
C2 C1 H1A 109.8
N1 C1 H1B 109.8
C2 C1 H1B 109.8
H1A C1 H1B 108.3
N2 C2 C1 110.0(3)
N2 C2 H2A 109.7
C1 C2 H2A 109.7
N2 C2 H2B 109.7
C1 C2 H2B 109.7
H2A C2 H2B 108.2
O1 C11 C16 121.0(3)
O1 C11 C12 118.3(4)
C16 C11 C12 120.7(4)
C13 C12 C11 117.9(4)
C13 C12 C17 122.7(4)
C11 C12 C17 119.4(4)
C14 C13 C12 123.0(4)
C14 C13 H13 118.5
C12 C13 H13 118.5
C13 C14 C15 117.8(4)
C13 C14 C18 121.5(4)
C15 C14 C18 120.7(5)
C14 C15 C16 121.6(4)
C14 C15 H15 119.2
C16 C15 H15 119.2
C15 C16 C11 119.0(4)
C15 C16 C19 120.5(4)
C11 C16 C19 120.4(4)
C12 C17 H17A 109.5
C12 C17 H17B 109.5
H17A C17 H17B 109.5
C12 C17 H17C 109.5
H17A C17 H17C 109.5
H17B C17 H17C 109.5
C14 C18 H18A 109.5
C14 C18 H18B 109.5
H18A C18 H18B 109.5
C14 C18 H18C 109.5
H18A C18 H18C 109.5
H18B C18 H18C 109.5
N1 C19 C16 114.4(3)
N1 C19 H19A 108.7
C16 C19 H19A 108.7
N1 C19 H19B 108.7
C16 C19 H19B 108.7
H19A C19 H19B 107.6
O2 C21 C26 121.2(3)
O2 C21 C22 119.1(4)
C26 C21 C22 119.8(4)
C23 C22 C21 118.0(4)
C23 C22 C27 122.5(4)
C21 C22 C27 119.5(4)
C22 C23 C24 123.8(4)
C22 C23 H23 118.1
C24 C23 H23 118.1
C25 C24 C23 116.4(4)
C25 C24 C28 121.4(4)
C23 C24 C28 122.2(4)
C26 C25 C24 122.3(4)
C26 C25 H25 118.8
C24 C25 H25 118.8
C25 C26 C21 119.7(4)
C25 C26 C29 121.2(4)
C21 C26 C29 119.0(4)
C22 C27 H27A 109.5
C22 C27 H27B 109.5
H27A C27 H27B 109.5
C22 C27 H27C 109.5
H27A C27 H27C 109.5
H27B C27 H27C 109.5
C24 C28 H28A 109.5
C24 C28 H28B 109.5
H28A C28 H28B 109.5
C24 C28 H28C 109.5
H28A C28 H28C 109.5
H28B C28 H28C 109.5
C26 C29 N1 113.2(3)
C26 C29 H29A 108.9
N1 C29 H29A 108.9
C26 C29 H29B 108.9
N1 C29 H29B 108.9
H29A C29 H29B 107.8
O3 C31 C32 119.3(3)
O3 C31 C36 120.9(3)
C32 C31 C36 119.8(4)
C33 C32 C31 118.1(4)
C33 C32 C37 120.7(4)
C31 C32 C37 121.2(4)
C34 C33 C32 123.4(4)
C34 C33 H33 118.3
C32 C33 H33 118.3
C35 C34 C33 117.2(4)
C35 C34 C38 121.0(4)
C33 C34 C38 121.7(4)
C34 C35 C36 122.4(4)
C34 C35 H35 118.8
C36 C35 H35 118.8
C35 C36 C31 119.1(4)
C35 C36 C39 117.4(3)
C31 C36 C39 123.4(3)
C32 C37 H37A 109.5
C32 C37 H37B 109.5
H37A C37 H37B 109.5
C32 C37 H37C 109.5
H37A C37 H37C 109.5
H37B C37 H37C 109.5
C34 C38 H38A 109.5
C34 C38 H38B 109.5
H38A C38 H38B 109.5
C34 C38 H38C 109.5
H38A C38 H38C 109.5
H38B C38 H38C 109.5
C36 C39 N2 115.8(3)
C36 C39 H39A 108.3
N2 C39 H39A 108.3
C36 C39 H39B 108.3
N2 C39 H39B 108.3
H39A C39 H39B 107.4
O4 C41 C42 116.8(3)
O4 C41 C46 123.0(4)
C42 C41 C46 120.1(4)
C43 C42 C41 118.8(4)
C43 C42 C47 121.4(4)
C41 C42 C47 119.7(4)
C42 C43 C44 122.5(4)
C42 C43 H43 118.7
C44 C43 H43 118.7
C45 C44 C43 117.5(4)
C45 C44 C48 121.7(4)
C43 C44 C48 120.8(4)
C46 C45 C44 122.6(4)
C46 C45 H45 118.7
C44 C45 H45 118.7
C45 C46 C41 118.3(4)
C45 C46 C49 120.5(3)
C41 C46 C49 121.0(3)
C42 C47 H47A 109.5
C42 C47 H47B 109.5
H47A C47 H47B 109.5
C42 C47 H47C 109.5
H47A C47 H47C 109.5
H47B C47 H47C 109.5
C44 C48 H48A 109.5
C44 C48 H48B 109.5
H48A C48 H48B 109.5
C44 C48 H48C 109.5
H48A C48 H48C 109.5
H48B C48 H48C 109.5
C46 C49 N2 115.3(3)
C46 C49 H49A 108.5
N2 C49 H49A 108.5
C46 C49 H49B 108.5
N2 C49 H49B 108.5
H49A C49 H49B 107.5
C2S C1S C6S 120.0
C2S C1S C7S 118.3(4)
C6S C1S C7S 121.5(4)
C1S C2S C3S 120.0
C1S C2S H2S 120.0
C3S C2S H2S 120.0
C4S C3S C2S 120.0
C4S C3S H3S 120.0
C2S C3S H3S 120.0
C3S C4S C5S 120.0
C3S C4S H4S 120.0
C5S C4S H4S 120.0
C4S C5S C6S 120.0
C4S C5S H5S 120.0
C6S C5S H5S 120.0
C5S C6S C1S 120.0
C5S C6S H6S 120.0
C1S C6S H6S 120.0
C1S C7S H7S1 109.5
C1S C7S H7S2 109.5
H7S1 C7S H7S2 109.5
C1S C7S H7S3 109.5
H7S1 C7S H7S3 109.5
H7S2 C7S H7S3 109.5
C12S C11S C16S 120.0
C12S C11S C17S 120.5(5)
C16S C11S C17S 119.5(5)
C13S C12S C11S 120.0
C13S C12S H12S 120.0
C11S C12S H12S 120.0
C12S C13S C14S 120.0
C12S C13S H13S 120.0
C14S C13S H13S 120.0
C15S C14S C13S 120.0
C15S C14S H14S 120.0
C13S C14S H14S 120.0
C16S C15S C14S 120.0
C16S C15S H15S 120.0
C14S C15S H15S 120.0
C15S C16S C11S 120.0
C15S C16S H16S 120.0
C11S C16S H16S 120.0
C11S C17S H17D 109.5
C11S C17S H17E 109.5
H17D C17S H17E 109.5
C11S C17S H17F 109.5
H17D C17S H17F 109.5
H17E C17S H17F 109.5

loop_
_geom_bond_atom_site_label_1
_geom_bond_atom_site_label_2
_geom_bond_distance
Al1 O2 1.736(3)
Al1 O1 1.746(3)
Al1 O3 1.805(3)
Al1 N2 2.044(3)
Al1 N1 2.114(3)
N1 C19 1.487(5)
N1 C1 1.492(5)
N1 C29 1.496(5)
N2 C2 1.493(5)
N2 C39 1.508(5)
N2 C49 1.518(5)
O1 C11 1.360(4)
O2 C21 1.355(5)
O3 C31 1.357(4)
O4 C41 1.355(5)
O4 H4O 0.98(5)
C1 C2 1.506(6)
C1 H1A 0.9900
C1 H1B 0.9900
C2 H2A 0.9900
C2 H2B 0.9900
C11 C16 1.395(6)
C11 C12 1.398(6)
C12 C13 1.386(6)
C12 C17 1.503(6)
C13 C14 1.382(7)
C13 H13 0.9500
C14 C15 1.387(6)
C14 C18 1.517(7)
C15 C16 1.390(6)
C15 H15 0.9500
C16 C19 1.500(6)
C17 H17A 0.9800
C17 H17B 0.9800
C17 H17C 0.9800
C18 H18A 0.9800
C18 H18B 0.9800
C18 H18C 0.9800
C19 H19A 0.9900
C19 H19B 0.9900
C21 C26 1.400(6)
C21 C22 1.405(5)
C22 C23 1.384(6)
C22 C27 1.497(6)
C23 C24 1.397(6)
C23 H23 0.9500
C24 C25 1.387(6)
C24 C28 1.496(7)
C25 C26 1.384(6)
C25 H25 0.9500
C26 C29 1.491(5)
C27 H27A 0.9800
C27 H27B 0.9800
C27 H27C 0.9800
C28 H28A 0.9800
C28 H28B 0.9800
C28 H28C 0.9800
C29 H29A 0.9900
C29 H29B 0.9900
C31 C32 1.399(5)
C31 C36 1.409(5)
C32 C33 1.398(6)
C32 C37 1.498(6)
C33 C34 1.382(6)
C33 H33 0.9500
C34 C35 1.381(6)
C34 C38 1.502(7)
C35 C36 1.394(6)
C35 H35 0.9500
C36 C39 1.502(5)
C37 H37A 0.9800
C37 H37B 0.9800
C37 H37C 0.9800
C38 H38A 0.9800
C38 H38B 0.9800
C38 H38C 0.9800
C39 H39A 0.9900
C39 H39B 0.9900
C41 C42 1.405(6)
C41 C46 1.415(5)
C42 C43 1.380(6)
C42 C47 1.498(6)
C43 C44 1.393(6)
C43 H43 0.9500
C44 C45 1.388(6)
C44 C48 1.509(7)
C45 C46 1.387(6)
C45 H45 0.9500
C46 C49 1.513(6)
C47 H47A 0.9800
C47 H47B 0.9800
C47 H47C 0.9800
C48 H48A 0.9800
C48 H48B 0.9800
C48 H48C 0.9800
C49 H49A 0.9900
C49 H49B 0.9900
C1S C2S 1.3900
C1S C6S 1.3900
C1S C7S 1.523(7)
C2S C3S 1.3900
C2S H2S 0.9500
C3S C4S 1.3900
C3S H3S 0.9500
C4S C5S 1.3900
C4S H4S 0.9500
C5S C6S 1.3900
C5S H5S 0.9500
C6S H6S 0.9500
C7S H7S1 0.9800
C7S H7S2 0.9800
C7S H7S3 0.9800
C11S C12S 1.3900
C11S C16S 1.3900
C11S C17S 1.517(8)
C12S C13S 1.3900
C12S H12S 0.9500
C13S C14S 1.3900
C13S H13S 0.9500
C14S C15S 1.3900
C14S H14S 0.9500
C15S C16S 1.3900
C15S H15S 0.9500
C16S H16S 0.9500
C17S H17D 0.9800
C17S H17E 0.9800
C17S H17F 0.9800

loop_
_geom_hbond_atom_site_label_D
_geom_hbond_atom_site_label_H
_geom_hbond_atom_site_label_A
_geom_hbond_distance_DH
_geom_hbond_distance_HA
_geom_hbond_distance_DA
_geom_hbond_angle_DHA
O4 H4O O3 0.98(5) 1.65(5) 2.629(4) 176(4)
